data_4075762
loop_
_publ_author_name
'Zhu, Hongping'
'Chai, Jianfang'
'He, Cheng'
'Bai, Guangcai'
'Roesky, Herbert W.'
'Jancik, Vojtech'
'Schmidt, Hans-Georg'
'Noltemeyer, Mathias'

_publ_section_title
;
 Stepwise Hydrolysis of Aluminum Chloride Iodide LAlClI (L =
 HC[(CMe)(NAr)]2, Ar = 2,6-iPr2C6H3) in the Presence ofN-Heterocyclic
 Carbene as Hydrogen Halide Acceptor&#x2020;
;
_journal_issue 3
_journal_name_full Organometallics
_journal_page_first 380
_journal_paper_doi 10.1021/om049339a
_journal_volume 24
_journal_year 2005
_chemical_formula_sum 'C64 H98 Al2 Cl2 N4 O2'
_chemical_formula_weight 1080.32
_chemical_name_systematic
; 
 ? 
;
_space_group_IT_number 14
_symmetry_cell_setting monoclinic
_symmetry_space_group_name_Hall '-P 2ybc'
_symmetry_space_group_name_H-M 'P 1 21/c 1'
_atom_sites_solution_hydrogens geom
_atom_sites_solution_primary direct
_atom_sites_solution_secondary difmap
_audit_creation_method SHELXL-97
_cell_angle_alpha 90.00
_cell_angle_beta 103.76(2)
_cell_angle_gamma 90.00
_cell_formula_units_Z 2
_cell_length_a 13.567(2)
_cell_length_b 13.263(2)
_cell_length_c 17.359(5)
_cell_measurement_temperature 133(2)
_cell_volume 3033.9(11)
_computing_structure_refinement 'SHELXL-97 (Sheldrick, 1997)'
_computing_structure_solution 'SHELXS-97 (Sheldrick, 1990)'
_diffrn_ambient_temperature 133(2)
_diffrn_measured_fraction_theta_full 0.996
_diffrn_measured_fraction_theta_max 0.996
_diffrn_measurement_device_type IPDS2
_diffrn_radiation_monochromator graphite
_diffrn_radiation_source 'fine-focus sealed tube'
_diffrn_radiation_type MoK\a
_diffrn_radiation_wavelength 0.71073
_diffrn_reflns_av_R_equivalents 0.0802
_diffrn_reflns_av_sigmaI/netI 0.0451
_diffrn_reflns_limit_h_max 16
_diffrn_reflns_limit_h_min -16
_diffrn_reflns_limit_k_max 15
_diffrn_reflns_limit_k_min -15
_diffrn_reflns_limit_l_max 20
_diffrn_reflns_limit_l_min -20
_diffrn_reflns_number 46371
_diffrn_reflns_theta_full 25.40
_diffrn_reflns_theta_max 25.40
_diffrn_reflns_theta_min 1.55
_exptl_absorpt_coefficient_mu 0.182
_exptl_absorpt_correction_T_max 0.9646
_exptl_absorpt_correction_T_min 0.9475
_exptl_crystal_density_diffrn 1.183
_exptl_crystal_density_method 'not measured'
_exptl_crystal_F_000 1172
_exptl_crystal_size_max 0.30
_exptl_crystal_size_mid 0.20
_exptl_crystal_size_min 0.20
_refine_diff_density_max 0.229
_refine_diff_density_min -0.190
_refine_diff_density_rms 0.039
_refine_ls_extinction_method none
_refine_ls_goodness_of_fit_ref 0.923
_refine_ls_hydrogen_treatment mixed
_refine_ls_matrix_type full
_refine_ls_number_parameters 376
_refine_ls_number_reflns 5559
_refine_ls_number_restraints 0
_refine_ls_restrained_S_all 0.923
_refine_ls_R_factor_all 0.0556
_refine_ls_R_factor_gt 0.0338
_refine_ls_shift/su_max 0.000
_refine_ls_shift/su_mean 0.000
_refine_ls_structure_factor_coef Fsqd
_refine_ls_weighting_details 'calc w=1/[\s^2^(Fo^2^)+(0.0457P)^2^+0.0000P] where P=(Fo^2^+2Fc^2^)/3'
_refine_ls_weighting_scheme calc
_refine_ls_wR_factor_gt 0.0729
_refine_ls_wR_factor_ref 0.0782
_reflns_number_gt 4111
_reflns_number_total 5559
_reflns_threshold_expression >2sigma(I)
_cod_data_source_file om049339asi20040827_041507.cif
_cod_data_source_block compound_3
_cod_original_cell_volume 3034.0(11)
_cod_original_sg_symbol_H-M P2(1)/c
_cod_database_code 4075762

loop_
_symmetry_equiv_pos_as_xyz
'x, y, z'
'-x, y+1/2, -z+1/2'
'-x, -y, -z'
'x, -y-1/2, z-1/2'

loop_
_atom_site_label
_atom_site_type_symbol
_atom_site_fract_x
_atom_site_fract_y
_atom_site_fract_z
_atom_site_U_iso_or_equiv
_atom_site_adp_type
_atom_site_occupancy
_atom_site_symmetry_multiplicity
_atom_site_calc_flag
_atom_site_refinement_flags
_atom_site_disorder_assembly
_atom_site_disorder_group
Al1 Al 0.48982(3) 0.91348(3) 0.05474(3) 0.01715(11) Uani 1 1 d . . .
Cl1 Cl 0.49586(3) 0.97568(3) 0.17260(2) 0.02490(11) Uani 1 1 d . . .
O1 O 0.58369(9) 0.98963(9) 0.01562(7) 0.0216(3) Uani 1 1 d . . .
N1 N 0.37219(9) 0.82140(10) 0.03997(8) 0.0186(3) Uani 1 1 d . . .
N2 N 0.58339(9) 0.79706(10) 0.08220(8) 0.0186(3) Uani 1 1 d . . .
C1 C 0.37426(12) 0.73945(12) 0.08595(9) 0.0198(3) Uani 1 1 d . . .
C2 C 0.46319(12) 0.69857(12) 0.13223(10) 0.0214(3) Uani 1 1 d . . .
H2A H 0.4568 0.6533 0.1732 0.026 Uiso 1 1 calc R . .
C3 C 0.56087(12) 0.71853(12) 0.12356(10) 0.0202(3) Uani 1 1 d . . .
C4 C 0.27777(12) 0.68204(13) 0.08674(10) 0.0237(4) Uani 1 1 d . . .
H4A H 0.2439 0.6624 0.0325 0.036 Uiso 1 1 calc R . .
H4B H 0.2324 0.7251 0.1086 0.036 Uiso 1 1 calc R . .
H4C H 0.2947 0.6216 0.1197 0.036 Uiso 1 1 calc R . .
C5 C 0.64048(13) 0.64145(13) 0.15989(11) 0.0260(4) Uani 1 1 d . . .
H5A H 0.7010 0.6760 0.1907 0.039 Uiso 1 1 calc R . .
H5B H 0.6586 0.6017 0.1177 0.039 Uiso 1 1 calc R . .
H5C H 0.6135 0.5967 0.1949 0.039 Uiso 1 1 calc R . .
C11 C 0.27248(12) 0.84076(12) -0.01206(10) 0.0195(3) Uani 1 1 d . . .
C12 C 0.19727(12) 0.88911(12) 0.01853(10) 0.0213(4) Uani 1 1 d . . .
C13 C 0.10005(12) 0.89693(13) -0.03129(11) 0.0269(4) Uani 1 1 d . . .
H13A H 0.0486 0.9314 -0.0130 0.032 Uiso 1 1 calc R . .
C14 C 0.07715(13) 0.85575(14) -0.10643(11) 0.0305(4) Uani 1 1 d . . .
H14A H 0.0100 0.8605 -0.1386 0.037 Uiso 1 1 calc R . .
C15 C 0.15141(13) 0.80770(14) -0.13510(10) 0.0273(4) Uani 1 1 d . . .
H15A H 0.1345 0.7789 -0.1867 0.033 Uiso 1 1 calc R . .
C16 C 0.25113(12) 0.80069(12) -0.08945(10) 0.0218(4) Uani 1 1 d . . .
C121 C 0.21656(12) 0.92727(13) 0.10350(10) 0.0236(4) Uani 1 1 d . . .
H12A H 0.2810 0.8962 0.1345 0.028 Uiso 1 1 calc R . .
C122 C 0.13085(13) 0.89824(15) 0.14373(11) 0.0297(4) Uani 1 1 d . . .
H12B H 0.1176 0.8257 0.1375 0.044 Uiso 1 1 calc R . .
H12C H 0.0691 0.9356 0.1190 0.044 Uiso 1 1 calc R . .
H12D H 0.1513 0.9149 0.2003 0.044 Uiso 1 1 calc R . .
C123 C 0.22904(14) 1.04154(14) 0.10752(11) 0.0311(4) Uani 1 1 d . . .
H12E H 0.2844 1.0612 0.0832 0.047 Uiso 1 1 calc R . .
H12F H 0.2449 1.0633 0.1631 0.047 Uiso 1 1 calc R . .
H12G H 0.1658 1.0736 0.0788 0.047 Uiso 1 1 calc R . .
C161 C 0.33281(13) 0.74745(13) -0.12176(10) 0.0254(4) Uani 1 1 d . . .
H16A H 0.3995 0.7781 -0.0950 0.030 Uiso 1 1 calc R . .
C162 C 0.31997(15) 0.76101(16) -0.21090(11) 0.0352(4) Uani 1 1 d . . .
H16B H 0.3750 0.7260 -0.2276 0.053 Uiso 1 1 calc R . .
H16C H 0.3221 0.8330 -0.2232 0.053 Uiso 1 1 calc R . .
H16D H 0.2546 0.7328 -0.2391 0.053 Uiso 1 1 calc R . .
C163 C 0.33907(17) 0.63543(15) -0.10197(13) 0.0420(5) Uani 1 1 d . . .
H16E H 0.3594 0.6267 -0.0443 0.063 Uiso 1 1 calc R . .
H16F H 0.3893 0.6034 -0.1263 0.063 Uiso 1 1 calc R . .
H16G H 0.2726 0.6042 -0.1225 0.063 Uiso 1 1 calc R . .
C21 C 0.68514(12) 0.79353(12) 0.06831(10) 0.0195(3) Uani 1 1 d . . .
C22 C 0.69969(12) 0.74493(12) -0.00045(10) 0.0226(4) Uani 1 1 d . . .
C23 C 0.79844(13) 0.74044(14) -0.01140(11) 0.0272(4) Uani 1 1 d . . .
H23A H 0.8100 0.7069 -0.0568 0.033 Uiso 1 1 calc R . .
C24 C 0.87941(13) 0.78319(14) 0.04173(11) 0.0297(4) Uani 1 1 d . . .
H24A H 0.9453 0.7816 0.0318 0.036 Uiso 1 1 calc R . .
C25 C 0.86403(13) 0.82844(14) 0.10952(11) 0.0278(4) Uani 1 1 d . . .
H25A H 0.9200 0.8580 0.1460 0.033 Uiso 1 1 calc R . .
C26 C 0.76813(12) 0.83169(13) 0.12564(10) 0.0230(4) Uani 1 1 d . . .
C221 C 0.61423(13) 0.69466(13) -0.06082(10) 0.0268(4) Uani 1 1 d . . .
H22A H 0.5504 0.7017 -0.0420 0.032 Uiso 1 1 calc R . .
C222 C 0.59720(14) 0.74389(15) -0.14242(11) 0.0324(4) Uani 1 1 d . . .
H22B H 0.5737 0.8133 -0.1395 0.049 Uiso 1 1 calc R . .
H22C H 0.5459 0.7057 -0.1806 0.049 Uiso 1 1 calc R . .
H22D H 0.6610 0.7442 -0.1595 0.049 Uiso 1 1 calc R . .
C223 C 0.63572(17) 0.58158(15) -0.06777(13) 0.0409(5) Uani 1 1 d . . .
H22E H 0.6463 0.5500 -0.0154 0.061 Uiso 1 1 calc R . .
H22F H 0.6967 0.5730 -0.0881 0.061 Uiso 1 1 calc R . .
H22G H 0.5778 0.5497 -0.1043 0.061 Uiso 1 1 calc R . .
C261 C 0.75909(13) 0.87028(13) 0.20638(10) 0.0243(4) Uani 1 1 d . . .
H26A H 0.6903 0.8516 0.2134 0.029 Uiso 1 1 calc R . .
C262 C 0.76888(14) 0.98473(14) 0.21149(12) 0.0337(4) Uani 1 1 d . . .
H26B H 0.7161 1.0155 0.1696 0.051 Uiso 1 1 calc R . .
H26C H 0.8359 1.0047 0.2048 0.051 Uiso 1 1 calc R . .
H26D H 0.7609 1.0075 0.2634 0.051 Uiso 1 1 calc R . .
C263 C 0.83869(13) 0.82177(15) 0.27403(11) 0.0323(4) Uani 1 1 d . . .
H26E H 0.8320 0.7482 0.2707 0.048 Uiso 1 1 calc R . .
H26F H 0.8281 0.8448 0.3251 0.048 Uiso 1 1 calc R . .
H26G H 0.9068 0.8413 0.2695 0.048 Uiso 1 1 calc R . .
C1A C 0.9322(12) 0.5442(8) 0.1635(9) 0.053(2) Uani 0.635(7) 1 d P A 1
H1AA H 0.8751 0.5228 0.1851 0.079 Uiso 0.635(7) 1 calc PR A 1
H1AB H 0.9312 0.6178 0.1578 0.079 Uiso 0.635(7) 1 calc PR A 1
H1AC H 0.9961 0.5234 0.1994 0.079 Uiso 0.635(7) 1 calc PR A 1
C2A C 0.9231(3) 0.4957(3) 0.0827(2) 0.0491(13) Uani 0.635(7) 1 d P A 1
H2AA H 0.8571 0.5155 0.0478 0.059 Uiso 0.635(7) 1 calc PR A 1
H2AB H 0.9222 0.4216 0.0893 0.059 Uiso 0.635(7) 1 calc PR A 1
C3A C 1.0069(4) 0.5223(4) 0.0410(4) 0.0413(16) Uani 0.635(7) 1 d P . 1
H3AA H 1.0105 0.5966 0.0369 0.050 Uiso 0.635(7) 1 calc PR A 1
H3AB H 1.0726 0.4989 0.0743 0.050 Uiso 0.635(7) 1 calc PR A 1
C1B C 0.947(2) 0.539(2) 0.1656(19) 0.080(8) Uani 0.365(7) 1 d P A 2
H1BA H 0.9792 0.5754 0.2143 0.120 Uiso 0.365(7) 1 calc PR A 2
H1BB H 0.9410 0.4676 0.1778 0.120 Uiso 0.365(7) 1 calc PR A 2
H1BC H 0.8800 0.5673 0.1430 0.120 Uiso 0.365(7) 1 calc PR A 2
C2B C 1.0109(5) 0.5493(6) 0.1078(5) 0.054(2) Uani 0.365(7) 1 d P A 2
H2BA H 1.0794 0.5222 0.1315 0.065 Uiso 0.365(7) 1 calc PR A 2
H2BB H 1.0183 0.6218 0.0966 0.065 Uiso 0.365(7) 1 calc PR A 2
C3B C 0.9674(7) 0.4950(7) 0.0307(7) 0.047(4) Uani 0.365(7) 1 d P . 2
H3BA H 0.8988 0.5219 0.0073 0.057 Uiso 0.365(7) 1 calc PR A 2
H3BB H 0.9601 0.4226 0.0421 0.057 Uiso 0.365(7) 1 calc PR A 2
H1 H 0.6351(17) 0.9838(18) 0.0275(14) 0.046(8) Uiso 1 1 d . . .

loop_
_atom_site_aniso_label
_atom_site_aniso_U_11
_atom_site_aniso_U_22
_atom_site_aniso_U_33
_atom_site_aniso_U_23
_atom_site_aniso_U_13
_atom_site_aniso_U_12
Al1 0.0167(2) 0.0169(2) 0.0184(2) 0.00044(19) 0.00528(18) 0.00007(19)
Cl1 0.0265(2) 0.0262(2) 0.0222(2) -0.00444(17) 0.00617(16) 0.00135(17)
O1 0.0161(6) 0.0224(6) 0.0262(7) 0.0050(5) 0.0047(5) 0.0009(5)
N1 0.0175(6) 0.0196(7) 0.0192(7) 0.0004(5) 0.0051(5) 0.0002(5)
N2 0.0173(7) 0.0188(7) 0.0206(7) 0.0006(6) 0.0063(5) -0.0007(5)
C1 0.0234(8) 0.0181(8) 0.0197(8) -0.0020(7) 0.0088(7) -0.0010(6)
C2 0.0243(8) 0.0203(8) 0.0204(9) 0.0034(7) 0.0070(7) -0.0012(7)
C3 0.0223(8) 0.0182(8) 0.0193(8) -0.0011(6) 0.0037(7) 0.0003(6)
C4 0.0222(8) 0.0228(9) 0.0269(9) 0.0011(7) 0.0077(7) -0.0032(7)
C5 0.0234(9) 0.0225(9) 0.0317(10) 0.0065(8) 0.0055(7) 0.0025(7)
C11 0.0180(8) 0.0173(8) 0.0231(9) 0.0021(6) 0.0047(7) -0.0029(6)
C12 0.0201(8) 0.0204(8) 0.0242(9) 0.0032(7) 0.0071(7) -0.0007(6)
C13 0.0196(9) 0.0297(10) 0.0317(10) 0.0042(8) 0.0067(7) 0.0016(7)
C14 0.0187(8) 0.0399(11) 0.0296(10) 0.0043(8) -0.0005(7) -0.0029(8)
C15 0.0261(9) 0.0330(10) 0.0212(9) -0.0008(8) 0.0021(7) -0.0054(8)
C16 0.0210(8) 0.0219(9) 0.0229(9) 0.0012(7) 0.0060(7) -0.0030(7)
C121 0.0199(8) 0.0264(9) 0.0252(9) 0.0009(7) 0.0068(7) 0.0016(7)
C122 0.0243(9) 0.0382(11) 0.0287(10) 0.0035(8) 0.0108(8) 0.0019(8)
C123 0.0302(10) 0.0302(10) 0.0346(11) -0.0047(8) 0.0109(8) 0.0000(8)
C161 0.0249(9) 0.0279(9) 0.0231(9) -0.0046(7) 0.0052(7) -0.0011(7)
C162 0.0393(11) 0.0419(11) 0.0258(10) -0.0027(8) 0.0106(8) 0.0043(9)
C163 0.0540(13) 0.0302(11) 0.0488(13) 0.0024(9) 0.0261(11) 0.0049(9)
C21 0.0184(8) 0.0168(8) 0.0246(9) 0.0051(7) 0.0076(7) 0.0024(6)
C22 0.0239(8) 0.0197(8) 0.0250(9) 0.0027(7) 0.0073(7) 0.0042(7)
C23 0.0276(9) 0.0303(10) 0.0267(9) 0.0017(8) 0.0123(8) 0.0061(7)
C24 0.0208(8) 0.0396(11) 0.0310(10) 0.0076(8) 0.0108(8) 0.0041(8)
C25 0.0207(8) 0.0334(10) 0.0288(10) 0.0035(8) 0.0048(7) -0.0020(7)
C26 0.0224(8) 0.0225(9) 0.0247(9) 0.0043(7) 0.0068(7) 0.0009(7)
C221 0.0285(9) 0.0252(9) 0.0283(10) -0.0044(8) 0.0096(7) 0.0003(7)
C222 0.0297(10) 0.0374(11) 0.0294(10) -0.0036(8) 0.0059(8) 0.0012(8)
C223 0.0490(12) 0.0269(10) 0.0442(12) -0.0030(9) 0.0057(10) 0.0011(9)
C261 0.0226(8) 0.0282(9) 0.0228(9) 0.0015(7) 0.0067(7) -0.0029(7)
C262 0.0352(10) 0.0306(10) 0.0328(11) -0.0030(8) 0.0034(8) -0.0040(8)
C263 0.0288(9) 0.0406(11) 0.0259(10) 0.0061(8) 0.0032(8) -0.0014(8)
C1A 0.048(4) 0.051(4) 0.057(6) 0.016(3) 0.008(3) 0.010(3)
C2A 0.037(2) 0.051(2) 0.057(3) 0.0190(18) 0.007(2) 0.0021(16)
C3A 0.031(3) 0.038(3) 0.053(5) 0.010(3) 0.005(2) 0.0008(19)
C1B 0.054(9) 0.127(16) 0.060(12) 0.014(10) 0.016(7) 0.031(7)
C2B 0.045(4) 0.064(5) 0.051(5) 0.009(4) 0.006(3) 0.016(3)
C3B 0.029(5) 0.036(5) 0.069(8) 0.016(4) -0.003(6) 0.000(3)

loop_
_atom_type_symbol
_atom_type_description
_atom_type_scat_dispersion_real
_atom_type_scat_dispersion_imag
_atom_type_scat_source
C C 0.0033 0.0016 'International Tables Vol C Tables 4.2.6.8 and 6.1.1.4'
H H 0.0000 0.0000 'International Tables Vol C Tables 4.2.6.8 and 6.1.1.4'
N N 0.0061 0.0033 'International Tables Vol C Tables 4.2.6.8 and 6.1.1.4'
O O 0.0106 0.0060 'International Tables Vol C Tables 4.2.6.8 and 6.1.1.4'
Al Al 0.0645 0.0514 'International Tables Vol C Tables 4.2.6.8 and 6.1.1.4'
Cl Cl 0.1484 0.1585 'International Tables Vol C Tables 4.2.6.8 and 6.1.1.4'

loop_
_geom_angle_atom_site_label_1
_geom_angle_atom_site_label_2
_geom_angle_atom_site_label_3
_geom_angle
_geom_angle_site_symmetry_1
_geom_angle_site_symmetry_3
O1 Al1 O1 72.46(7) . 3_675
O1 Al1 N1 151.96(6) . .
O1 Al1 N1 92.91(6) 3_675 .
O1 Al1 N2 93.17(6) . .
O1 Al1 N2 153.56(6) 3_675 .
N1 Al1 N2 90.05(6) . .
O1 Al1 Cl1 104.94(5) . .
O1 Al1 Cl1 104.18(5) 3_675 .
N1 Al1 Cl1 101.75(5) . .
N2 Al1 Cl1 100.90(5) . .
Al1 O1 Al1 107.55(7) . 3_675
C1 N1 C11 113.26(13) . .
C1 N1 Al1 121.33(11) . .
C11 N1 Al1 124.91(10) . .
C3 N2 C21 114.14(13) . .
C3 N2 Al1 121.27(10) . .
C21 N2 Al1 124.22(10) . .
N1 C1 C2 123.42(14) . .
N1 C1 C4 120.98(14) . .
C2 C1 C4 115.52(14) . .
C1 C2 C3 125.44(15) . .
N2 C3 C2 123.28(15) . .
N2 C3 C5 121.16(14) . .
C2 C3 C5 115.45(14) . .
C16 C11 C12 121.80(15) . .
C16 C11 N1 118.26(14) . .
C12 C11 N1 119.59(14) . .
C13 C12 C11 117.45(16) . .
C13 C12 C121 119.61(15) . .
C11 C12 C121 122.86(15) . .
C14 C13 C12 121.50(16) . .
C13 C14 C15 120.25(16) . .
C14 C15 C16 121.11(16) . .
C15 C16 C11 117.82(15) . .
C15 C16 C161 120.71(15) . .
C11 C16 C161 121.42(14) . .
C12 C121 C123 111.50(14) . .
C12 C121 C122 112.44(14) . .
C123 C121 C122 108.37(14) . .
C163 C161 C162 109.30(16) . .
C163 C161 C16 111.99(15) . .
C162 C161 C16 113.55(15) . .
C26 C21 C22 120.86(14) . .
C26 C21 N2 120.09(14) . .
C22 C21 N2 118.89(14) . .
C23 C22 C21 117.75(15) . .
C23 C22 C221 119.09(15) . .
C21 C22 C221 123.13(14) . .
C24 C23 C22 121.93(16) . .
C23 C24 C25 119.45(16) . .
C24 C25 C26 121.44(17) . .
C25 C26 C21 118.32(16) . .
C25 C26 C261 118.53(15) . .
C21 C26 C261 123.03(14) . .
C22 C221 C222 112.00(15) . .
C22 C221 C223 110.74(15) . .
C222 C221 C223 109.51(15) . .
C26 C261 C262 111.28(14) . .
C26 C261 C263 111.53(14) . .
C262 C261 C263 109.70(15) . .
C1A C2A C3A 115.7(6) . .
C3A C3A C2A 114.6(6) 3_765 .
C1B C2B C3B 112.9(13) . .
C2B C3B C3B 113.7(10) . 3_765

loop_
_geom_bond_atom_site_label_1
_geom_bond_atom_site_label_2
_geom_bond_distance
_geom_bond_site_symmetry_2
Al1 O1 1.8746(13) .
Al1 O1 1.8864(13) 3_675
Al1 N1 1.9773(14) .
Al1 N2 1.9837(14) .
Al1 Cl1 2.1893(7) .
O1 Al1 1.8864(14) 3_675
N1 C1 1.345(2) .
N1 C11 1.460(2) .
N2 C3 1.341(2) .
N2 C21 1.4574(19) .
C1 C2 1.391(2) .
C1 C4 1.517(2) .
C2 C3 1.394(2) .
C3 C5 1.512(2) .
C11 C16 1.409(2) .
C11 C12 1.411(2) .
C12 C13 1.398(2) .
C12 C121 1.522(2) .
C13 C14 1.380(3) .
C14 C15 1.381(3) .
C15 C16 1.399(2) .
C16 C161 1.529(2) .
C121 C123 1.525(2) .
C121 C122 1.541(2) .
C161 C163 1.523(3) .
C161 C162 1.526(2) .
C21 C26 1.408(2) .
C21 C22 1.411(2) .
C22 C23 1.398(2) .
C22 C221 1.520(2) .
C23 C24 1.377(3) .
C24 C25 1.380(3) .
C25 C26 1.395(2) .
C26 C261 1.524(2) .
C221 C222 1.527(3) .
C221 C223 1.538(3) .
C261 C262 1.525(3) .
C261 C263 1.535(2) .
C1A C2A 1.520(16) .
C2A C3A 1.527(6) .
C3A C3A 1.512(12) 3_765
C1B C2B 1.48(3) .
C2B C3B 1.511(13) .
C3B C3B 1.55(2) 3_765
